data_2219954
loop_
_publ_author_name
'Nettleman, Joseph H.'
'LaDuca, Robert L.'

_publ_section_title
;<i>catena</i>-Poly[[[tetraaquacobalt(II)]-\m-4,4'-bipyridine-\k^2^<i>N</i>:<i>N</i>']
 bis(perchlorate) 4,4'-bipyridine disolvate dihydrate]
;
_journal_coeditor_code NG2505
_journal_issue 11
_journal_name_full 'Acta Crystallographica Section E'
_journal_page_first m1485
_journal_paper_doi 10.1107/S1600536808035125
_journal_volume 64
_journal_year 2008
_chemical_formula_iupac '[Co (C10 H8 N2) (H2 O)4] (Cl O4)2, 2C10 H8 N2, 2H2 O'
_chemical_formula_moiety 'C10 H16 Co N2 O4 2+, 2(Cl O4-), 2(C10 H8 N2), 2(H2 O)'
_chemical_formula_sum 'C30 H36 Cl2 Co N6 O14'
_chemical_formula_weight 834.48
_chemical_name_systematic
;
<i>catena</i>-Poly[[[tetraaquacobalt(II)]-\m-4,4'-bipyridine-\k^2^N:N']
perchlorate 4,4'-bipyridine disolvate dihydrate]
;
_space_group_IT_number 2
_symmetry_cell_setting triclinic
_symmetry_space_group_name_Hall '-P 1'
_symmetry_space_group_name_H-M 'P -1'
_atom_sites_solution_hydrogens geom
_atom_sites_solution_primary direct
_atom_sites_solution_secondary difmap
_audit_creation_method SHELXL-97
_cell_angle_alpha 64.290(2)
_cell_angle_beta 71.747(2)
_cell_angle_gamma 66.848(2)
_cell_formula_units_Z 1
_cell_length_a 8.9590(17)
_cell_length_b 10.846(2)
_cell_length_c 11.433(2)
_cell_measurement_reflns_used 10254
_cell_measurement_temperature 173(2)
_cell_measurement_theta_max 28.24
_cell_measurement_theta_min 2.01
_cell_volume 906.6(3)
_computing_cell_refinement 'SAINT-Plus (Bruker, 2003)'
_computing_data_collection 'SMART (Bruker, 2003)'
_computing_data_reduction 'SAINT-Plus  (Bruker, 2003)'
_computing_molecular_graphics '<i>Crystal Maker</i> (Palmer, 2007)'
_computing_publication_material 'SHELXL97 (Sheldrick, 2008)'
_computing_structure_refinement 'SHELXL97 (Sheldrick, 2008)'
_computing_structure_solution 'SHELXS97 (Sheldrick, 2008)'
_diffrn_ambient_temperature 173(2)
_diffrn_measured_fraction_theta_full 0.993
_diffrn_measured_fraction_theta_max 0.913
_diffrn_measurement_device_type 'Bruker SMART 1K'
_diffrn_measurement_method \w
_diffrn_radiation_monochromator graphite
_diffrn_radiation_source 'fine-focus sealed tube'
_diffrn_radiation_type MoK\a
_diffrn_radiation_wavelength 0.71073
_diffrn_reflns_av_R_equivalents 0.0178
_diffrn_reflns_av_sigmaI/netI 0.0194
_diffrn_reflns_limit_h_max 11
_diffrn_reflns_limit_h_min -11
_diffrn_reflns_limit_k_max 14
_diffrn_reflns_limit_k_min -14
_diffrn_reflns_limit_l_max 15
_diffrn_reflns_limit_l_min -15
_diffrn_reflns_number 10254
_diffrn_reflns_theta_full 25.00
_diffrn_reflns_theta_max 28.24
_diffrn_reflns_theta_min 2.01
_diffrn_standards_decay_% 0
_diffrn_standards_number 0
_exptl_absorpt_coefficient_mu 0.696
_exptl_absorpt_correction_T_max 0.8453
_exptl_absorpt_correction_T_min 0.7928
_exptl_absorpt_correction_type multi-scan
_exptl_absorpt_process_details '(SADABS; Sheldrick, 1996)'
_exptl_crystal_colour yellow
_exptl_crystal_density_diffrn 1.528
_exptl_crystal_density_method 'not measured'
_exptl_crystal_description block
_exptl_crystal_F_000 431
_exptl_crystal_size_max 0.35
_exptl_crystal_size_mid 0.30
_exptl_crystal_size_min 0.25
_refine_diff_density_max 0.350
_refine_diff_density_min -0.321
_refine_ls_extinction_method none
_refine_ls_goodness_of_fit_ref 1.064
_refine_ls_hydrogen_treatment mixed
_refine_ls_matrix_type full
_refine_ls_number_parameters 259
_refine_ls_number_reflns 4087
_refine_ls_number_restraints 9
_refine_ls_restrained_S_all 1.065
_refine_ls_R_factor_all 0.0331
_refine_ls_R_factor_gt 0.0302
_refine_ls_shift/su_max 0.000
_refine_ls_shift/su_mean 0.000
_refine_ls_structure_factor_coef Fsqd
_refine_ls_weighting_details 'calc w=1/[\s^2^(Fo^2^)+(0.0438P)^2^+0.4101P] where P=(Fo^2^+2Fc^2^)/3'
_refine_ls_weighting_scheme calc
_refine_ls_wR_factor_gt 0.0832
_refine_ls_wR_factor_ref 0.0854
_reflns_number_gt 3754
_reflns_number_total 4087
_reflns_threshold_expression I>2\s(I)
_cod_data_source_file ng2505.cif
_cod_data_source_block I
_cod_database_code 2219954
_cod_database_fobs_code 2219954

loop_
_symmetry_equiv_pos_as_xyz
'x, y, z'
'-x, -y, -z'

loop_
_atom_site_type_symbol
_atom_site_label
_atom_site_fract_x
_atom_site_fract_y
_atom_site_fract_z
_atom_site_U_iso_or_equiv
_atom_site_adp_type
_atom_site_calc_flag
_atom_site_refinement_flags
_atom_site_occupancy
Co Co1 0.5000 0.0000 0.5000 0.02019(9) Uani d S 1
Cl Cl1 0.08313(6) 0.68822(5) 0.28417(4) 0.03844(12) Uani d . 1
O O1 0.49177(16) 0.21628(12) 0.41627(11) 0.0331(3) Uani d D 1
H H1A 0.432(2) 0.272(2) 0.4590(19) 0.040 Uiso d D 1
H H1B 0.527(2) 0.269(2) 0.3396(16) 0.040 Uiso d D 1
O O1W 0.31208(19) 0.40133(17) 0.54939(15) 0.0471(3) Uani d D 1
H H1WA 0.233(3) 0.366(2) 0.602(2) 0.057 Uiso d D 1
H H1WB 0.258(3) 0.4859(19) 0.499(2) 0.057 Uiso d D 1
O O2 0.75905(14) -0.06554(13) 0.46036(11) 0.0291(2) Uani d D 1
H H2A 0.818(2) -0.0077(19) 0.4057(18) 0.035 Uiso d D 1
H H2B 0.809(2) -0.1404(17) 0.4406(19) 0.035 Uiso d D 1
O O3 -0.0888(2) 0.76945(18) 0.28167(18) 0.0592(4) Uani d . 1
O O4 0.1008(2) 0.53921(16) 0.32135(15) 0.0576(4) Uani d . 1
O O5 0.1756(2) 0.73950(19) 0.15629(15) 0.0586(4) Uani d . 1
O O6 0.1383(3) 0.7065(2) 0.37918(17) 0.0661(5) Uani d . 1
N N1 0.49875(15) -0.00436(13) 0.31409(11) 0.0222(2) Uani d . 1
N N6 -0.05017(19) 0.09941(17) 0.28287(17) 0.0413(4) Uani d . 1
N N7 0.3813(2) 0.59027(15) -0.19049(14) 0.0368(3) Uani d . 1
C C1 0.5839(2) 0.06703(17) 0.20323(14) 0.0269(3) Uani d . 1
H H1 0.6438 0.1163 0.2098 0.032 Uiso calc R 1
C C2 0.5878(2) 0.07151(17) 0.07951(14) 0.0263(3) Uani d . 1
H H2 0.6488 0.1230 0.0057 0.032 Uiso calc R 1
C C3 0.49982(17) -0.00143(15) 0.06583(13) 0.0195(3) Uani d . 1
C C4 0.41216(18) -0.07678(16) 0.18123(14) 0.0240(3) Uani d . 1
H H4 0.3528 -0.1284 0.1777 0.029 Uiso calc R 1
C C5 0.41367(19) -0.07458(16) 0.30132(14) 0.0246(3) Uani d . 1
H H5 0.3527 -0.1242 0.3767 0.030 Uiso calc R 1
C C11 -0.0014(3) 0.1789(2) 0.3167(2) 0.0486(5) Uani d . 1
H H11 -0.0296 0.1723 0.4043 0.058 Uiso calc R 1
C C12 0.0890(3) 0.2709(2) 0.22857(18) 0.0462(5) Uani d . 1
H H12 0.1211 0.3231 0.2576 0.055 Uiso calc R 1
C C13 0.13149(19) 0.28494(16) 0.09666(16) 0.0292(3) Uani d . 1
C C14 0.0826(2) 0.20049(19) 0.06118(19) 0.0358(4) Uani d . 1
H H14 0.1089 0.2049 -0.0257 0.043 Uiso calc R 1
C C15 -0.0056(2) 0.1098(2) 0.1566(2) 0.0413(4) Uani d . 1
H H15 -0.0355 0.0530 0.1315 0.050 Uiso calc R 1
C C16 0.3327(3) 0.5801(2) -0.06572(18) 0.0414(4) Uani d . 1
H H16 0.3518 0.6430 -0.0410 0.050 Uiso calc R 1
C C17 0.2551(3) 0.4816(2) 0.03043(17) 0.0404(4) Uani d . 1
H H17 0.2253 0.4787 0.1170 0.048 Uiso calc R 1
C C18 0.22204(19) 0.38758(16) -0.00284(15) 0.0279(3) Uani d . 1
C C19 0.2767(3) 0.3953(2) -0.13273(19) 0.0515(5) Uani d . 1
H H19 0.2608 0.3330 -0.1603 0.062 Uiso calc R 1
C C20 0.3555(3) 0.4965(2) -0.22154(19) 0.0544(6) Uani d . 1
H H20 0.3924 0.4988 -0.3079 0.065 Uiso calc R 1

loop_
_atom_site_aniso_label
_atom_site_aniso_U_11
_atom_site_aniso_U_22
_atom_site_aniso_U_33
_atom_site_aniso_U_12
_atom_site_aniso_U_13
_atom_site_aniso_U_23
Co1 0.02731(15) 0.02675(15) 0.01189(13) -0.01560(11) -0.00041(10) -0.00699(10)
Cl1 0.0476(3) 0.0431(2) 0.0316(2) -0.0248(2) 0.00596(17) -0.01835(18)
O1 0.0526(7) 0.0292(6) 0.0185(5) -0.0218(5) 0.0047(5) -0.0082(4)
O1W 0.0497(8) 0.0490(8) 0.0415(8) -0.0157(7) 0.0008(6) -0.0204(6)
O2 0.0291(6) 0.0366(6) 0.0254(5) -0.0162(5) 0.0013(4) -0.0126(5)
O3 0.0490(9) 0.0616(10) 0.0690(11) -0.0162(7) -0.0001(8) -0.0324(8)
O4 0.0855(12) 0.0422(8) 0.0454(8) -0.0285(8) 0.0030(8) -0.0176(6)
O5 0.0724(10) 0.0718(10) 0.0419(8) -0.0498(9) 0.0185(7) -0.0240(7)
O6 0.0940(13) 0.0762(11) 0.0512(10) -0.0387(10) -0.0143(9) -0.0300(9)
N1 0.0272(6) 0.0290(6) 0.0148(5) -0.0139(5) -0.0012(4) -0.0084(5)
N6 0.0317(7) 0.0383(8) 0.0466(9) -0.0179(6) -0.0048(6) -0.0035(7)
N7 0.0455(8) 0.0305(7) 0.0288(7) -0.0171(6) 0.0015(6) -0.0062(6)
C1 0.0365(8) 0.0369(8) 0.0179(7) -0.0237(7) -0.0007(6) -0.0104(6)
C2 0.0355(8) 0.0357(8) 0.0150(6) -0.0230(7) 0.0013(5) -0.0083(6)
C3 0.0222(6) 0.0232(6) 0.0149(6) -0.0080(5) -0.0027(5) -0.0077(5)
C4 0.0295(7) 0.0316(7) 0.0175(7) -0.0175(6) -0.0021(5) -0.0086(5)
C5 0.0311(7) 0.0325(7) 0.0152(6) -0.0188(6) -0.0002(5) -0.0073(5)
C11 0.0590(12) 0.0563(12) 0.0314(9) -0.0358(10) -0.0022(8) -0.0037(8)
C12 0.0651(13) 0.0516(11) 0.0308(9) -0.0385(10) -0.0033(8) -0.0073(8)
C13 0.0276(7) 0.0241(7) 0.0303(8) -0.0082(6) -0.0051(6) -0.0044(6)
C14 0.0310(8) 0.0381(9) 0.0398(9) -0.0132(7) -0.0030(7) -0.0147(7)
C15 0.0327(9) 0.0415(10) 0.0537(11) -0.0185(8) -0.0027(8) -0.0170(8)
C16 0.0592(12) 0.0392(9) 0.0326(9) -0.0292(9) 0.0017(8) -0.0125(7)
C17 0.0576(11) 0.0425(10) 0.0258(8) -0.0297(9) 0.0053(7) -0.0119(7)
C18 0.0285(7) 0.0231(7) 0.0271(8) -0.0075(6) -0.0041(6) -0.0053(6)
C19 0.0893(16) 0.0470(11) 0.0311(9) -0.0427(11) 0.0009(10) -0.0131(8)
C20 0.0916(17) 0.0531(12) 0.0263(9) -0.0436(12) 0.0055(10) -0.0123(8)

loop_
_atom_type_symbol
_atom_type_description
_atom_type_scat_dispersion_real
_atom_type_scat_dispersion_imag
_atom_type_scat_source
C C 0.0033 0.0016 'International Tables Vol C Tables 4.2.6.8 and 6.1.1.4'
H H 0.0000 0.0000 'International Tables Vol C Tables 4.2.6.8 and 6.1.1.4'
N N 0.0061 0.0033 'International Tables Vol C Tables 4.2.6.8 and 6.1.1.4'
O O 0.0106 0.0060 'International Tables Vol C Tables 4.2.6.8 and 6.1.1.4'
Co Co 0.3494 0.9721 'International Tables Vol C Tables 4.2.6.8 and 6.1.1.4'
Cl Cl 0.1484 0.1585 'International Tables Vol C Tables 4.2.6.8 and 6.1.1.4'

loop_
_geom_angle_atom_site_label_1
_geom_angle_atom_site_label_2
_geom_angle_atom_site_label_3
_geom_angle_site_symmetry_1
_geom_angle_site_symmetry_3
_geom_angle
O1 Co1 O1 2_656 . 180.0000(10)
O1 Co1 O2 2_656 2_656 91.24(5)
O1 Co1 O2 . 2_656 88.76(5)
O1 Co1 O2 2_656 . 88.76(5)
O1 Co1 O2 . . 91.24(5)
O2 Co1 O2 2_656 . 180.0
O1 Co1 N1 2_656 . 87.77(5)
O1 Co1 N1 . . 92.23(5)
O2 Co1 N1 2_656 . 90.66(4)
O2 Co1 N1 . . 89.34(4)
O1 Co1 N1 2_656 2_656 92.23(5)
O1 Co1 N1 . 2_656 87.77(5)
O2 Co1 N1 2_656 2_656 89.34(4)
O2 Co1 N1 . 2_656 90.66(4)
N1 Co1 N1 . 2_656 180.0
O5 Cl1 O4 . . 110.45(9)
O5 Cl1 O6 . . 110.12(11)
O4 Cl1 O6 . . 109.46(11)
O5 Cl1 O3 . . 108.74(11)
O4 Cl1 O3 . . 108.86(11)
O6 Cl1 O3 . . 109.19(11)
Co1 O1 H1A . . 119.4(14)
Co1 O1 H1B . . 133.1(14)
H1A O1 H1B . . 106.9(18)
H1WA O1W H1WB . . 102(2)
Co1 O2 H2A . . 123.8(13)
Co1 O2 H2B . . 118.8(13)
H2A O2 H2B . . 101.8(18)
C1 N1 C5 . . 116.71(12)
C1 N1 Co1 . . 119.99(9)
C5 N1 Co1 . . 123.29(9)
C11 N6 C15 . . 116.74(16)
C16 N7 C20 . . 116.24(15)
N1 C1 C2 . . 123.68(13)
N1 C1 H1 . . 118.2
C2 C1 H1 . . 118.2
C1 C2 C3 . . 119.79(13)
C1 C2 H2 . . 120.1
C3 C2 H2 . . 120.1
C4 C3 C2 . . 116.62(12)
C4 C3 C3 . 2_655 121.98(15)
C2 C3 C3 . 2_655 121.39(15)
C5 C4 C3 . . 119.88(13)
C5 C4 H4 . . 120.1
C3 C4 H4 . . 120.1
N1 C5 C4 . . 123.30(13)
N1 C5 H5 . . 118.3
C4 C5 H5 . . 118.3
N6 C11 C12 . . 123.61(19)
N6 C11 H11 . . 118.2
C12 C11 H11 . . 118.2
C11 C12 C13 . . 119.77(18)
C11 C12 H12 . . 120.1
C13 C12 H12 . . 120.1
C12 C13 C14 . . 116.80(16)
C12 C13 C18 . . 121.64(16)
C14 C13 C18 . . 121.55(15)
C15 C14 C13 . . 119.38(17)
C15 C14 H14 . . 120.3
C13 C14 H14 . . 120.3
N6 C15 C14 . . 123.67(18)
N6 C15 H15 . . 118.2
C14 C15 H15 . . 118.2
N7 C16 C17 . . 124.13(17)
N7 C16 H16 . . 117.9
C17 C16 H16 . . 117.9
C18 C17 C16 . . 119.71(16)
C18 C17 H17 . . 120.1
C16 C17 H17 . . 120.1
C17 C18 C19 . . 116.31(15)
C17 C18 C13 . . 121.17(15)
C19 C18 C13 . . 122.51(16)
C18 C19 C20 . . 119.67(18)
C18 C19 H19 . . 120.2
C20 C19 H19 . . 120.2
N7 C20 C19 . . 123.85(18)
N7 C20 H20 . . 118.1
C19 C20 H20 . . 118.1

loop_
_geom_bond_atom_site_label_1
_geom_bond_atom_site_label_2
_geom_bond_site_symmetry_2
_geom_bond_distance
Co1 O1 2_656 2.0938(12)
Co1 O1 . 2.0938(12)
Co1 O2 2_656 2.1024(12)
Co1 O2 . 2.1024(12)
Co1 N1 . 2.1500(12)
Co1 N1 2_656 2.1500(12)
Cl1 O5 . 1.4251(15)
Cl1 O4 . 1.4361(15)
Cl1 O6 . 1.4365(16)
Cl1 O3 . 1.4450(17)
O1 H1A . 0.856(15)
O1 H1B . 0.852(15)
O1W H1WA . 0.868(16)
O1W H1WB . 0.881(16)
O2 H2A . 0.883(15)
O2 H2B . 0.849(15)
N1 C1 . 1.3399(18)
N1 C5 . 1.3435(18)
N6 C11 . 1.333(3)
N6 C15 . 1.337(3)
N7 C16 . 1.322(2)
N7 C20 . 1.328(3)
C1 C2 . 1.384(2)
C1 H1 . 0.9300
C2 C3 . 1.3950(19)
C2 H2 . 0.9300
C3 C4 . 1.3948(19)
C3 C3 2_655 1.491(3)
C4 C5 . 1.3878(19)
C4 H4 . 0.9300
C5 H5 . 0.9300
C11 C12 . 1.385(3)
C11 H11 . 0.9300
C12 C13 . 1.389(3)
C12 H12 . 0.9300
C13 C14 . 1.395(2)
C13 C18 . 1.492(2)
C14 C15 . 1.387(3)
C14 H14 . 0.9300
C15 H15 . 0.9300
C16 C17 . 1.385(2)
C16 H16 . 0.9300
C17 C18 . 1.384(2)
C17 H17 . 0.9300
C18 C19 . 1.386(3)
C19 C20 . 1.388(3)
C19 H19 . 0.9300
C20 H20 . 0.9300

loop_
_geom_hbond_atom_site_label_D
_geom_hbond_atom_site_label_H
_geom_hbond_atom_site_label_A
_geom_hbond_site_symmetry_A
_geom_hbond_distance_DH
_geom_hbond_distance_HA
_geom_hbond_distance_DA
_geom_hbond_angle_DHA
_geom_hbond_publ_flag
O1 H1A O1W . 0.856(15) 1.886(16) 2.7406(19) 176(2) y
O1 H1B N7 2_665 0.852(15) 1.943(16) 2.7744(18) 165(2) y
O1W H1WA O3 2_566 0.868(16) 2.079(17) 2.924(2) 164(2) y
O1W H1WB O6 . 0.881(16) 2.192(16) 3.070(3) 174(2) y
O2 H2A N6 1_655 0.883(15) 1.826(15) 2.7058(19) 174.1(19) y
O2 H2B O3 1_645 0.849(15) 2.212(17) 2.957(2) 146.5(18) y

loop_
_geom_torsion_atom_site_label_1
_geom_torsion_atom_site_label_2
_geom_torsion_atom_site_label_3
_geom_torsion_atom_site_label_4
_geom_torsion_site_symmetry_1
_geom_torsion_site_symmetry_4
_geom_torsion
O1 Co1 N1 C1 2_656 . -141.42(12)
O1 Co1 N1 C1 . . 38.58(12)
O2 Co1 N1 C1 2_656 . 127.37(12)
O2 Co1 N1 C1 . . -52.63(12)
O1 Co1 N1 C5 2_656 . 39.55(12)
O1 Co1 N1 C5 . . -140.45(12)
O2 Co1 N1 C5 2_656 . -51.66(12)
O2 Co1 N1 C5 . . 128.34(12)
C5 N1 C1 C2 . . 0.1(2)
Co1 N1 C1 C2 . . -179.04(13)
N1 C1 C2 C3 . . -0.2(3)
C1 C2 C3 C4 . . -0.4(2)
C1 C2 C3 C3 . 2_655 179.68(16)
C2 C3 C4 C5 . . 1.0(2)
C3 C3 C4 C5 2_655 . -179.08(16)
C1 N1 C5 C4 . . 0.6(2)
Co1 N1 C5 C4 . . 179.65(11)
C3 C4 C5 N1 . . -1.1(2)
C15 N6 C11 C12 . . 0.9(3)
N6 C11 C12 C13 . . 0.8(4)
C11 C12 C13 C14 . . -1.6(3)
C11 C12 C13 C18 . . 177.17(18)
C12 C13 C14 C15 . . 0.7(3)
C18 C13 C14 C15 . . -178.08(16)
C11 N6 C15 C14 . . -1.9(3)
C13 C14 C15 N6 . . 1.1(3)
C20 N7 C16 C17 . . -1.5(3)
N7 C16 C17 C18 . . -1.0(3)
C16 C17 C18 C19 . . 2.6(3)
C16 C17 C18 C13 . . -177.01(17)
C12 C13 C18 C17 . . -5.5(3)
C14 C13 C18 C17 . . 173.20(17)
C12 C13 C18 C19 . . 174.9(2)
C14 C13 C18 C19 . . -6.4(3)
C17 C18 C19 C20 . . -1.8(3)
C13 C18 C19 C20 . . 177.9(2)
C16 N7 C20 C19 . . 2.5(4)
C18 C19 C20 N7 . . -0.8(4)
